data_4003431
loop_
_publ_author_name
'Liu, Wei'
'Song, Enhai'
'Cheng, Liwei'
'Song, Liping'
'Xie, Jian'
'Li, Guodong'
'Zhang, Yugang'
'Wang, Yanlong'
'Wang, Yaxing'
'Xia, Zhiguo'
'Chai, Zhifang'
'Wang, Shuao'

_publ_section_title
;
 Introducing Uranium as the Activator toward Highly Stable Narrow-Band
 Green Emitters with Near-Unity Quantum Efficiency
;
_journal_name_full 'Chemistry of Materials'
_journal_paper_doi 10.1021/acs.chemmater.9b03130
_journal_year 2019
_chemical_formula_moiety Na[(UO2)B6O10(OH)]3?2H2O
_chemical_formula_sum 'B12 Na2 O26 U2'
_chemical_formula_weight 1067.76
_chemical_melting_point ?
_chemical_name_common NaUBO
_space_group_crystal_system monoclinic
_space_group_IT_number 9
_space_group_name_Hall 'C -2yc'
_space_group_name_H-M_alt 'C 1 c 1'
_audit_creation_method SHELXL-2014
_cell_angle_alpha 90
_cell_angle_beta 94.208(4)
_cell_angle_gamma 90
_cell_formula_units_Z 2
_cell_length_a 6.4244(9)
_cell_length_b 11.1727(16)
_cell_length_c 16.207(2)
_cell_measurement_reflns_used 1850
_cell_measurement_temperature 296(2)
_cell_measurement_theta_max 24.99
_cell_measurement_theta_min 3.04
_cell_volume 1160.2(3)
_computing_cell_refinement 'Bruker SAINT'
_computing_data_collection 'Bruker APEX2'
_computing_data_reduction 'Bruker SAINT'
_computing_molecular_graphics 'Bruker SHELXTL'
_computing_publication_material 'Bruker SHELXTL'
_computing_structure_refinement 'SHELXL-2014 (Sheldrick, 2014)'
_computing_structure_solution 'SHELXL-2014 (Sheldrick, 2014)'
_diffrn_ambient_temperature 296(2)
_diffrn_measured_fraction_theta_full 0.988
_diffrn_measured_fraction_theta_max 0.987
_diffrn_measurement_device_type 'Bruker APEX-II'
_diffrn_measurement_method '0.5 wide w/ exposures'
_diffrn_radiation_type MoK\a
_diffrn_radiation_wavelength 0.71073
_diffrn_reflns_av_R_equivalents 0.0290
_diffrn_reflns_av_unetI/netI 0.0344
_diffrn_reflns_Laue_measured_fraction_full 0.988
_diffrn_reflns_Laue_measured_fraction_max 0.987
_diffrn_reflns_limit_h_max 8
_diffrn_reflns_limit_h_min -8
_diffrn_reflns_limit_k_max 14
_diffrn_reflns_limit_k_min -14
_diffrn_reflns_limit_l_max 21
_diffrn_reflns_limit_l_min -21
_diffrn_reflns_number 12000
_diffrn_reflns_point_group_measured_fraction_full 0.988
_diffrn_reflns_point_group_measured_fraction_max 0.987
_diffrn_reflns_theta_full 25.242
_diffrn_reflns_theta_max 27.694
_diffrn_reflns_theta_min 3.647
_exptl_absorpt_coefficient_mu 14.093
_exptl_absorpt_correction_T_max 0.611
_exptl_absorpt_correction_T_min 0.318
_exptl_absorpt_correction_type multi-scan
_exptl_absorpt_process_details SHELTXPREP
_exptl_crystal_colour Yellow-green
_exptl_crystal_density_diffrn 3.056
_exptl_crystal_description Blcok
_exptl_crystal_F_000 948
_exptl_crystal_size_max 0.140
_exptl_crystal_size_mid 0.070
_exptl_crystal_size_min 0.035
_refine_diff_density_max 3.030
_refine_diff_density_min -0.738
_refine_diff_density_rms 0.231
_refine_ls_abs_structure_details
;
 Refined as an inversion twin.
;
_refine_ls_abs_structure_Flack 0.030(19)
_refine_ls_extinction_method none
_refine_ls_goodness_of_fit_ref 1.124
_refine_ls_hydrogen_treatment undef
_refine_ls_matrix_type full
_refine_ls_number_parameters 191
_refine_ls_number_reflns 2667
_refine_ls_number_restraints 128
_refine_ls_restrained_S_all 1.110
_refine_ls_R_factor_all 0.0255
_refine_ls_R_factor_gt 0.0243
_refine_ls_shift/su_max 0.000
_refine_ls_shift/su_mean 0.000
_refine_ls_structure_factor_coef Fsqd
_refine_ls_weighting_details 'w=1/[\s^2^(Fo^2^)+(0.0362P)^2^+9.7371P] where P=(Fo^2^+2Fc^2^)/3'
_refine_ls_weighting_scheme calc
_refine_ls_wR_factor_gt 0.0663
_refine_ls_wR_factor_ref 0.0668
_reflns_Friedel_coverage 0.995
_reflns_Friedel_fraction_full 0.988
_reflns_Friedel_fraction_max 0.987
_reflns_number_gt 2587
_reflns_number_total 2735
_reflns_threshold_expression 'I > 2\s(I)'
_cod_data_source_file cm9b03130_si_002.cif
_cod_data_source_block NaUBO
_cod_depositor_comments
;
The following automatic conversions were performed:

data item '_chemical_melting_point' value 'N/a' was changed to '?' --
the value is undefined or not given.

Automatic conversion script
Id: cif_fix_values 6909 2019-04-08 15:41:33Z antanas 
;
_cod_original_sg_symbol_H-M 'C c'
_cod_database_code 4003431
_shelx_space_group_comment
;
The symmetry employed for this shelxl refinement is uniquely defined
by the following loop, which should always be used as a source of
symmetry information in preference to the above space-group names.
They are only intended as comments.
;
_shelx_estimated_absorpt_t_min 0.110
_shelx_estimated_absorpt_t_max 0.350
_shelxl_version_number 2014-3

loop_
_space_group_symop_operation_xyz
'x, y, z'
'x, -y, z+1/2'
'x+1/2, y+1/2, z'
'x+1/2, -y+1/2, z+1/2'

loop_
_atom_site_label
_atom_site_type_symbol
_atom_site_fract_x
_atom_site_fract_y
_atom_site_fract_z
_atom_site_U_iso_or_equiv
_atom_site_adp_type
_atom_site_occupancy
_atom_site_site_symmetry_order
_atom_site_calc_flag
_atom_site_refinement_flags_adp
U1 U 2.80830(12) 1.20894(2) -0.57356(8) 0.00587(11) Uani 1 1 d U
O3 O 2.8602(10) 1.4221(6) -0.5636(5) 0.0066(15) Uani 1 1 d U
O2 O 2.5185(12) 1.3671(7) -0.5514(5) 0.0100(15) Uani 1 1 d U
O4 O 2.1888(13) 1.2773(7) -0.5736(5) 0.0087(16) Uani 1 1 d U
B3 B 2.309(3) 1.3797(8) -0.5675(12) 0.0044(18) Uani 1 1 d U
O1 O 2.4576(12) 1.1288(7) -0.5951(5) 0.0073(14) Uani 1 1 d U
B5 B 2.9932(19) 1.5003(12) -0.6107(7) 0.006(2) Uani 1 1 d U
B6 B 2.2818(19) 1.1614(11) -0.5478(7) 0.007(2) Uani 1 1 d U
O11 O 2.9810(16) 1.4694(9) -0.6962(6) 0.017(2) Uani 1 1 d U
O6 O 2.817(3) 1.2029(9) -0.4646(12) 0.012(3) Uani 1 1 d U
O7 O 2.798(3) 1.2152(10) -0.6831(11) 0.016(4) Uani 1 1 d U
O8 O 2.2175(12) 1.4890(7) -0.5803(5) 0.0092(15) Uani 1 1 d U
O9 O 2.1908(14) 0.9730(8) -0.4392(5) 0.0075(18) Uani 1 1 d U
O10 O 2.3426(12) 1.1646(7) -0.4592(5) 0.0095(15) Uani 1 1 d U
B1 B 2.287(2) 1.0737(11) -0.4085(8) 0.011(2) Uani 1 1 d U
O12 O 2.1063(12) 1.0787(7) -0.5680(5) 0.0064(14) Uani 1 1 d U
B4 B 2.165(2) 0.9620(13) -0.5296(8) 0.009(2) Uani 1 1 d U
Na1 Na 2.0427(11) 0.8028(5) -0.3649(4) 0.0342(15) Uani 1 1 d U
O16 O 2.3476(14) 1.0908(8) -0.3269(5) 0.0204(19) Uani 1 1 d U
O15 O 2.622(2) 1.5119(13) -0.7457(9) 0.053(3) Uani 1 1 d U
B2 B 2.821(2) 1.4706(14) -0.7542(9) 0.021(3) Uani 1 1 d U

loop_
_atom_site_aniso_label
_atom_site_aniso_U_11
_atom_site_aniso_U_22
_atom_site_aniso_U_33
_atom_site_aniso_U_23
_atom_site_aniso_U_13
_atom_site_aniso_U_12
U1 0.00346(16) 0.00484(16) 0.00934(17) 0.0002(3) 0.00066(10) 0.0005(3)
O3 0.006(2) 0.0057(18) 0.0077(19) 0.0006(13) 0.0009(14) -0.0005(13)
O2 0.0093(19) 0.0092(19) 0.0114(19) 0.0001(14) 0.0006(13) -0.0008(14)
O4 0.008(2) 0.0081(19) 0.0098(19) 0.0007(13) 0.0004(14) 0.0004(13)
B3 0.005(2) 0.004(2) 0.005(2) 0.0000(15) 0.0001(14) 0.0002(15)
O1 0.0069(18) 0.0070(18) 0.0080(18) 0.0000(14) 0.0008(13) 0.0005(13)
B5 0.006(3) 0.006(3) 0.006(3) 0.0003(14) 0.0004(14) 0.0006(14)
B6 0.006(2) 0.007(2) 0.007(2) 0.0003(14) 0.0005(14) -0.0002(14)
O11 0.016(3) 0.017(3) 0.016(3) -0.0008(14) 0.0008(14) 0.0005(14)
O6 0.013(4) 0.012(3) 0.012(4) -0.0008(14) 0.0007(15) 0.0008(14)
O7 0.020(6) 0.018(6) 0.011(5) -0.001(4) 0.001(4) 0.007(4)
O8 0.0079(18) 0.0090(19) 0.0106(19) 0.0002(13) 0.0002(13) -0.0003(13)
O9 0.008(2) 0.008(2) 0.007(2) 0.0005(13) 0.0004(14) -0.0004(14)
O10 0.0098(19) 0.0094(19) 0.0092(19) 0.0000(13) 0.0000(13) -0.0008(13)
B1 0.011(3) 0.011(3) 0.011(3) 0.0006(14) 0.0011(14) -0.0001(14)
O12 0.0062(18) 0.0059(18) 0.0071(18) -0.0007(13) 0.0001(13) -0.0002(13)
B4 0.008(3) 0.008(3) 0.009(3) -0.0002(14) 0.0002(14) 0.0002(14)
Na1 0.0346(19) 0.0336(19) 0.0341(19) 0.0007(13) 0.0004(13) -0.0030(13)
O16 0.022(2) 0.020(2) 0.019(2) 0.0009(14) 0.0007(14) -0.0007(14)
O15 0.052(4) 0.054(4) 0.053(4) -0.0014(15) 0.0032(15) 0.0013(15)
B2 0.021(3) 0.021(3) 0.020(3) -0.0005(15) 0.0014(15) 0.0010(15)

loop_
_atom_type_symbol
_atom_type_description
_atom_type_scat_dispersion_real
_atom_type_scat_dispersion_imag
_atom_type_scat_source
B B 0.0013 0.0007 'International Tables Vol C Tables 4.2.6.8 and 6.1.1.4'
O O 0.0106 0.0060 'International Tables Vol C Tables 4.2.6.8 and 6.1.1.4'
Na Na 0.0362 0.0249 'International Tables Vol C Tables 4.2.6.8 and 6.1.1.4'
U U -9.6767 9.6646 'International Tables Vol C Tables 4.2.6.8 and 6.1.1.4'

loop_
_geom_angle_atom_site_label_1
_geom_angle_atom_site_label_2
_geom_angle_atom_site_label_3
_geom_angle
_geom_angle_site_symmetry_1
_geom_angle_site_symmetry_3
O6 U1 O7 179.7(12) . .
O6 U1 O3 88.7(4) . .
O7 U1 O3 91.3(4) . .
O6 U1 O1 95.2(6) . .
O7 U1 O1 84.5(7) . .
O3 U1 O1 119.8(2) . .
O6 U1 O12 88.4(6) . 1_655
O7 U1 O12 91.8(6) . 1_655
O3 U1 O12 119.4(3) . 1_655
O1 U1 O12 120.7(3) . 1_655
O6 U1 O8 89.8(4) . 3_545
O7 U1 O8 90.2(4) . 3_545
O3 U1 O8 174.4(2) . 3_545
O1 U1 O8 54.9(3) . 3_545
O12 U1 O8 66.0(3) 1_655 3_545
O6 U1 O4 93.0(6) . 1_655
O7 U1 O4 87.3(7) . 1_655
O3 U1 O4 65.0(2) . 1_655
O1 U1 O4 170.5(3) . 1_655
O12 U1 O4 54.7(2) 1_655 1_655
O8 U1 O4 120.5(2) 3_545 1_655
O6 U1 O2 81.9(5) . .
O7 U1 O2 97.9(5) . .
O3 U1 O2 54.4(2) . .
O1 U1 O2 66.8(2) . .
O12 U1 O2 168.4(3) 1_655 .
O8 U1 O2 120.0(2) 3_545 .
O4 U1 O2 119.2(2) 1_655 .
O6 U1 B4 77.9(4) . 3
O7 U1 B4 101.9(4) . 3
O3 U1 B4 28.0(3) . 3
O1 U1 B4 94.7(3) . 3
O12 U1 B4 143.2(3) 1_655 3
O8 U1 B4 146.4(3) 3_545 3
O4 U1 B4 91.6(3) 1_655 3
O2 U1 B4 27.9(3) . 3
O6 U1 B6 84.2(7) . 1_655
O7 U1 B6 96.1(7) . 1_655
O3 U1 B6 91.8(3) . 1_655
O1 U1 B6 148.4(3) . 1_655
O12 U1 B6 27.8(3) 1_655 1_655
O8 U1 B6 93.5(3) 3_545 1_655
O4 U1 B6 28.3(3) 1_655 1_655
O2 U1 B6 143.5(3) . 1_655
B4 U1 B6 115.8(3) 3 1_655
O6 U1 B5 97.9(5) . 3_445
O7 U1 B5 82.0(6) . 3_445
O3 U1 B5 146.9(3) . 3_445
O1 U1 B5 27.5(3) . 3_445
O12 U1 B5 93.4(3) 1_655 3_445
O8 U1 B5 28.3(3) 3_545 3_445
O4 U1 B5 146.0(3) 1_655 3_445
O2 U1 B5 94.2(3) . 3_445
B4 U1 B5 122.1(4) 3 3_445
B6 U1 B5 121.1(3) 1_655 3_445
O6 U1 Na1 32.4(6) . 3
O7 U1 Na1 147.3(6) . 3
O3 U1 Na1 75.6(2) . 3
O1 U1 Na1 76.8(2) . 3
O12 U1 Na1 120.7(2) 1_655 3
O8 U1 Na1 100.3(2) 3_545 3
O4 U1 Na1 112.6(2) 1_655 3
O2 U1 Na1 50.15(19) . 3
B4 U1 Na1 54.2(3) 3 3
B6 U1 Na1 113.9(2) 1_655 3
B5 U1 Na1 92.7(2) 3_445 3
B5 O3 B4 123.7(9) . 3
B5 O3 U1 129.4(7) . .
B4 O3 U1 101.9(6) 3 .
B3 O2 B4 126.1(9) . 3
B3 O2 U1 138.5(7) . .
B4 O2 U1 94.1(7) 3 .
B3 O4 B6 119.6(11) . .
B3 O4 U1 141.0(9) . 1_455
B6 O4 U1 96.0(6) . 1_455
O2 B3 O4 118.1(10) . .
O2 B3 O8 122.2(12) . .
O4 B3 O8 119.7(16) . .
B6 O1 B5 117.9(8) . 3_445
B6 O1 U1 125.4(6) . .
B5 O1 U1 103.3(6) 3_445 .
O11 B5 O3 111.6(11) . .
O11 B5 O1 113.7(10) . 3
O3 B5 O1 112.6(9) . 3
O11 B5 O8 106.4(9) . 1_655
O3 B5 O8 111.2(9) . 1_655
O1 B5 O8 100.5(10) 3 1_655
O11 B5 U1 110.9(8) . 3
O3 B5 U1 137.4(7) . 3
O1 B5 U1 49.2(5) 3 3
O8 B5 U1 53.3(5) 1_655 3
O1 B6 O10 111.2(9) . .
O1 B6 O4 112.6(9) . .
O10 B6 O4 109.3(9) . .
O1 B6 O12 109.6(9) . .
O10 B6 O12 112.2(9) . .
O4 B6 O12 101.5(9) . .
O1 B6 U1 140.0(7) . 1_455
O10 B6 U1 108.6(7) . 1_455
O4 B6 U1 55.6(5) . 1_455
O12 B6 U1 49.3(5) . 1_455
B2 O11 B5 131.5(11) . .
U1 O6 Na1 127.3(8) . 3
B3 O8 B5 121.5(11) . 1_455
B3 O8 U1 140.1(9) . 3_455
B5 O8 U1 98.4(7) 1_455 3_455
B1 O9 B4 116.7(9) . .
B1 O9 Na1 129.6(8) . .
B4 O9 Na1 113.7(7) . .
B1 O10 B6 120.5(9) . .
B1 O10 Na1 103.9(7) . 3
B6 O10 Na1 135.5(7) . 3
O9 B1 O16 124.1(11) . .
O9 B1 O10 121.7(11) . .
O16 B1 O10 114.0(10) . .
O9 B1 Na1 170.6(9) . 3
O16 B1 Na1 63.5(6) . 3
O10 B1 Na1 50.6(6) . 3
B4 O12 B6 106.9(8) . .
B4 O12 U1 136.7(7) . 1_455
B6 O12 U1 102.9(6) . 1_455
O12 B4 O2 113.7(10) . 3_445
O12 B4 O9 110.6(10) . .
O2 B4 O9 109.2(9) 3_445 .
O12 B4 O3 107.9(9) . 3_445
O2 B4 O3 104.1(9) 3_445 3_445
O9 B4 O3 111.2(10) . 3_445
O12 B4 U1 141.6(7) . 3_445
O2 B4 U1 58.0(6) 3_445 3_445
O9 B4 U1 107.1(8) . 3_445
O3 B4 U1 50.1(5) 3_445 3_445
O10 Na1 O9 112.4(4) 3_445 .
O10 Na1 O6 72.9(4) 3_445 3_445
O9 Na1 O6 74.8(4) . 3_445
O10 Na1 O16 51.6(3) 3_445 3_445
O9 Na1 O16 163.8(4) . 3_445
O6 Na1 O16 96.0(4) 3_445 3_445
O10 Na1 O15 158.9(5) 3_445 4_475
O9 Na1 O15 73.5(4) . 4_475
O6 Na1 O15 127.6(5) 3_445 4_475
O16 Na1 O15 122.1(4) 3_445 4_475
O10 Na1 B1 25.4(3) 3_445 3_445
O9 Na1 B1 137.7(4) . 3_445
O6 Na1 B1 83.2(4) 3_445 3_445
O16 Na1 B1 26.1(3) 3_445 3_445
O15 Na1 B1 145.1(5) 4_475 3_445
O10 Na1 U1 63.4(2) 3_445 3_445
O9 Na1 U1 65.9(3) . 3_445
O6 Na1 U1 20.4(4) 3_445 3_445
O16 Na1 U1 101.0(3) 3_445 3_445
O15 Na1 U1 133.7(4) 4_475 3_445
B1 Na1 U1 81.0(3) 3_445 3_445
B1 O16 B2 135.2(11) . 4_475
B1 O16 Na1 90.4(7) . 3
B2 O16 Na1 134.4(8) 4_475 3
B2 O15 Na1 107.2(10) . 4_574
O11 B2 O15 127.1(13) . .
O11 B2 O16 117.0(12) . 4_574
O15 B2 O16 115.2(13) . 4_574

loop_
_geom_bond_atom_site_label_1
_geom_bond_atom_site_label_2
_geom_bond_distance
_geom_bond_site_symmetry_2
U1 O6 1.764(19) .
U1 O7 1.773(19) .
U1 O3 2.408(7) .
U1 O1 2.426(8) .
U1 O12 2.401(8) 1_655
U1 O8 2.526(8) 3_545
U1 O4 2.561(8) 1_655
U1 O2 2.611(8) .
U1 B4 3.073(15) 3
U1 B6 3.086(12) 1_655
U1 B5 3.118(14) 3_445
U1 Na1 4.036(7) 3
O3 B5 1.473(15) .
O3 B4 1.475(15) 3
O2 B3 1.36(2) .
O2 B4 1.444(14) 3
O4 B3 1.382(16) .
O4 B6 1.473(14) .
O4 U1 2.561(8) 1_455
B3 O8 1.365(14) .
O1 B6 1.458(14) .
O1 B5 1.479(15) 3_445
B5 O11 1.425(16) .
B5 O1 1.479(15) 3
B5 O8 1.494(15) 1_655
B5 U1 3.117(14) 3
B6 O10 1.461(14) .
B6 O12 1.476(14) .
B6 U1 3.086(12) 1_455
O11 B2 1.343(18) .
O6 Na1 2.716(19) 3
O8 B5 1.494(15) 1_455
O8 U1 2.526(8) 3_455
O9 B1 1.360(16) .
O9 B4 1.467(15) .
O9 Na1 2.477(11) .
O10 B1 1.370(14) .
O10 Na1 2.466(10) 3
B1 O16 1.364(15) .
B1 Na1 3.096(14) 3
O12 B4 1.482(16) .
O12 U1 2.401(8) 1_455
B4 O2 1.444(14) 3_445
B4 O3 1.475(15) 3_445
B4 U1 3.073(14) 3_445
Na1 O10 2.466(10) 3_445
Na1 O6 2.716(19) 3_445
Na1 O16 2.770(11) 3_445
Na1 O15 2.852(16) 4_475
Na1 B1 3.096(14) 3_445
Na1 U1 4.036(7) 3_445
O16 B2 1.385(17) 4_475
O16 Na1 2.770(11) 3
O15 B2 1.38(2) .
O15 Na1 2.852(16) 4_574
B2 O16 1.385(17) 4_574
